data_2209385
loop_
_publ_author_name
'Lennartson, Anders'
'Salo, Kent'
'H\%akansson, Mikael'

_publ_section_title
;(3-Acetylpyridine-\k<i>N</i>)chlorobis(triphenylphosphine-\k<i>P</i>)copper(I):
 a suitable candidate for absolute asymmetric synthesis?
;
_journal_coeditor_code BH2021
_journal_issue 7
_journal_name_full 'Acta Crystallographica Section E'
_journal_page_first m1569
_journal_page_last m1571
_journal_paper_doi 10.1107/S1600536806021714
_journal_volume 62
_journal_year 2006
_chemical_formula_iupac '[Cu Cl (C7 H7 N O) (C18 H15 P)2]'
_chemical_formula_moiety 'C43 H37 Cl Cu N O P2'
_chemical_formula_sum 'C43 H37 Cl Cu N O P2'
_chemical_formula_weight 744.68
_chemical_name_systematic
;
(3-Acetylpyridine-\kN)chlorobis(triphenylphosphine-\kP)copper(I)
;
_space_group_IT_number 14
_symmetry_cell_setting monoclinic
_symmetry_space_group_name_Hall '-P 2ybc'
_symmetry_space_group_name_H-M 'P 1 21/c 1'
_atom_sites_solution_hydrogens geom
_atom_sites_solution_primary direct
_atom_sites_solution_secondary difmap
_audit_creation_method SHELXL97
_cell_angle_alpha 90.00
_cell_angle_beta 115.547(5)
_cell_angle_gamma 90.00
_cell_formula_units_Z 4
_cell_length_a 9.7903(18)
_cell_length_b 37.266(6)
_cell_length_c 10.917(2)
_cell_measurement_reflns_used 6651
_cell_measurement_temperature 290(2)
_cell_measurement_theta_max 25.50
_cell_measurement_theta_min 2.31
_cell_volume 3593.6(11)
_computing_cell_refinement CrystalClear
_computing_data_collection 'CrystalClear (Rigaku, 2000)'
_computing_data_reduction CrystalClear
_computing_molecular_graphics 'ORTEP-3 (Farrugia, 1997) and PLUTON (Spek, 2003)'
_computing_publication_material SHELXL97
_computing_structure_refinement 'SHELXL97 (Sheldrick, 1997)'
_computing_structure_solution 'SIR92 (Altomare <i>et al.</i>,  1993)'
_diffrn_ambient_temperature 290(2)
_diffrn_detector_area_resol_mean 105
_diffrn_measured_fraction_theta_full 0.995
_diffrn_measured_fraction_theta_max 0.995
_diffrn_measurement_device_type 'Rigaku R-AXIS IIC image-plate'
_diffrn_measurement_method \f
_diffrn_radiation_monochromator graphite
_diffrn_radiation_type MoK\a
_diffrn_radiation_wavelength 0.71073
_diffrn_reflns_av_R_equivalents 0.0935
_diffrn_reflns_av_sigmaI/netI 0.0773
_diffrn_reflns_limit_h_max 12
_diffrn_reflns_limit_h_min -12
_diffrn_reflns_limit_k_max 45
_diffrn_reflns_limit_k_min -45
_diffrn_reflns_limit_l_max 13
_diffrn_reflns_limit_l_min -13
_diffrn_reflns_number 25365
_diffrn_reflns_theta_full 25.00
_diffrn_reflns_theta_max 26.00
_diffrn_reflns_theta_min 2.31
_diffrn_standards_decay_% 0
_diffrn_standards_interval_count 0
_diffrn_standards_interval_time 0
_diffrn_standards_number 0
_exptl_absorpt_coefficient_mu 0.807
_exptl_absorpt_correction_T_max 0.919
_exptl_absorpt_correction_T_min 0.836
_exptl_absorpt_correction_type multi-scan
_exptl_absorpt_process_details '(CrystalClear; Rigaku, 2000)'
_exptl_crystal_colour yellow
_exptl_crystal_density_diffrn 1.376
_exptl_crystal_density_method 'not measured'
_exptl_crystal_description block
_exptl_crystal_F_000 1544
_exptl_crystal_size_max 0.2
_exptl_crystal_size_mid 0.2
_exptl_crystal_size_min 0.1
_refine_diff_density_max 0.379
_refine_diff_density_min -0.414
_refine_ls_extinction_method none
_refine_ls_goodness_of_fit_ref 1.112
_refine_ls_hydrogen_treatment constr
_refine_ls_matrix_type full
_refine_ls_number_parameters 442
_refine_ls_number_reflns 7029
_refine_ls_number_restraints 0
_refine_ls_restrained_S_all 1.112
_refine_ls_R_factor_all 0.0983
_refine_ls_R_factor_gt 0.0636
_refine_ls_shift/su_max 0.000
_refine_ls_shift/su_mean 0.000
_refine_ls_structure_factor_coef Fsqd
_refine_ls_weighting_details 'calc w = 1/[\s^2^(Fo^2^)+(0.0575P)^2^+0.8762P] where P=(Fo^2^+2Fc^2^)/3'
_refine_ls_weighting_scheme calc
_refine_ls_wR_factor_gt 0.1269
_refine_ls_wR_factor_ref 0.1394
_reflns_number_gt 5490
_reflns_number_total 7029
_reflns_threshold_expression I>2\s(I)
_cod_data_source_file bh2021.cif
_cod_data_source_block I
_cod_original_sg_symbol_H-M 'P 21/c'
_cod_database_code 2209385
_cod_database_fobs_code 2209385

loop_
_symmetry_equiv_pos_as_xyz
'x, y, z'
'-x, y+1/2, -z+1/2'
'-x, -y, -z'
'x, -y-1/2, z-1/2'

loop_
_atom_site_type_symbol
_atom_site_label
_atom_site_fract_x
_atom_site_fract_y
_atom_site_fract_z
_atom_site_U_iso_or_equiv
_atom_site_adp_type
_atom_site_calc_flag
_atom_site_refinement_flags
_atom_site_occupancy
O O1 0.7975(4) 0.06335(9) 0.0149(3) 0.0654(9) Uani d . 1
C C1 0.5773(4) 0.05788(9) 0.3086(4) 0.0301(7) Uani d . 1
C C2 0.5129(4) 0.07887(10) 0.1945(4) 0.0399(9) Uani d . 1
H H2 0.5312 0.1034 0.2012 0.048 Uiso calc R 1
C C3 0.4211(5) 0.06405(12) 0.0697(4) 0.0524(11) Uani d . 1
H H3 0.3787 0.0785 -0.0070 0.063 Uiso calc R 1
C C4 0.3932(5) 0.02797(13) 0.0599(5) 0.0579(12) Uani d . 1
H H4 0.3301 0.0179 -0.0234 0.070 Uiso calc R 1
C C5 0.4580(5) 0.00652(11) 0.1728(5) 0.0513(11) Uani d . 1
H H5 0.4399 -0.0181 0.1656 0.062 Uiso calc R 1
C C6 0.5497(5) 0.02143(10) 0.2964(4) 0.0412(9) Uani d . 1
H H6 0.5935 0.0068 0.3726 0.049 Uiso calc R 1
C C7 0.5518(4) 0.08206(9) 0.5451(4) 0.0307(7) Uani d . 1
C C8 0.3992(4) 0.07598(10) 0.4712(4) 0.0429(9) Uani d . 1
H H8 0.3620 0.0692 0.3805 0.052 Uiso calc R 1
C C9 0.3015(5) 0.07982(12) 0.5305(5) 0.0550(11) Uani d . 1
H H9 0.1986 0.0758 0.4792 0.066 Uiso calc R 1
C C10 0.3541(5) 0.08947(11) 0.6645(5) 0.0511(11) Uani d . 1
H H10 0.2875 0.0920 0.7042 0.061 Uiso calc R 1
C C11 0.5048(5) 0.09532(11) 0.7385(4) 0.0504(11) Uani d . 1
H H11 0.5415 0.1016 0.8296 0.060 Uiso calc R 1
C C12 0.6034(5) 0.09208(10) 0.6797(4) 0.0436(9) Uani d . 1
H H12 0.7059 0.0967 0.7310 0.052 Uiso calc R 1
C C13 0.8214(4) 0.04642(9) 0.5738(3) 0.0305(8) Uani d . 1
C C14 0.7856(5) 0.01905(10) 0.6407(4) 0.0425(9) Uani d . 1
H H14 0.6882 0.0175 0.6351 0.051 Uiso calc R 1
C C15 0.8933(5) -0.00595(11) 0.7156(4) 0.0535(12) Uani d . 1
H H15 0.8681 -0.0244 0.7595 0.064 Uiso calc R 1
C C16 1.0378(5) -0.00369(10) 0.7256(5) 0.0525(11) Uani d . 1
H H16 1.1105 -0.0205 0.7765 0.063 Uiso calc R 1
C C17 1.0742(5) 0.02323(11) 0.6606(5) 0.0545(12) Uani d . 1
H H17 1.1713 0.0246 0.6656 0.065 Uiso calc R 1
C C18 0.9668(4) 0.04855(10) 0.5870(4) 0.0417(9) Uani d . 1
H H18 0.9938 0.0674 0.5459 0.050 Uiso calc R 1
C C19 0.7798(4) 0.22607(9) 0.4014(4) 0.0319(8) Uani d . 1
C C20 0.8969(5) 0.23137(11) 0.5293(4) 0.0488(10) Uani d . 1
H H20 0.9208 0.2136 0.5952 0.059 Uiso calc R 1
C C21 0.9783(5) 0.26308(13) 0.5586(5) 0.0629(13) Uani d . 1
H H21 1.0560 0.2667 0.6448 0.075 Uiso calc R 1
C C22 0.9454(6) 0.28903(12) 0.4622(6) 0.0622(13) Uani d . 1
H H22 1.0009 0.3102 0.4828 0.075 Uiso calc R 1
C C23 0.8314(6) 0.28412(11) 0.3356(5) 0.0578(12) Uani d . 1
H H23 0.8100 0.3018 0.2697 0.069 Uiso calc R 1
C C24 0.7479(5) 0.25275(10) 0.3054(4) 0.0466(10) Uani d . 1
H H24 0.6693 0.2496 0.2193 0.056 Uiso calc R 1
C C25 0.5301(4) 0.20016(9) 0.4375(3) 0.0308(8) Uani d . 1
C C26 0.4431(5) 0.23056(10) 0.3908(4) 0.0465(10) Uani d . 1
H H26 0.4536 0.2445 0.3247 0.056 Uiso calc R 1
C C27 0.3410(5) 0.24068(12) 0.4399(5) 0.0565(12) Uani d . 1
H H27 0.2830 0.2613 0.4073 0.068 Uiso calc R 1
C C28 0.3256(5) 0.22008(13) 0.5378(5) 0.0592(13) Uani d . 1
H H28 0.2563 0.2266 0.5712 0.071 Uiso calc R 1
C C29 0.4110(6) 0.19050(14) 0.5851(5) 0.0597(12) Uani d . 1
H H29 0.4015 0.1769 0.6524 0.072 Uiso calc R 1
C C30 0.5124(5) 0.18003(11) 0.5353(4) 0.0448(10) Uani d . 1
H H30 0.5692 0.1592 0.5680 0.054 Uiso calc R 1
C C31 0.5588(4) 0.18120(8) 0.1946(3) 0.0289(7) Uani d . 1
C C32 0.4056(4) 0.17333(9) 0.1389(4) 0.0364(8) Uani d . 1
H H32 0.3548 0.1738 0.1939 0.044 Uiso calc R 1
C C33 0.3267(4) 0.16475(10) 0.0026(4) 0.0418(9) Uani d . 1
H H33 0.2240 0.1593 -0.0334 0.050 Uiso calc R 1
C C34 0.4015(5) 0.16440(11) -0.0785(4) 0.0465(10) Uani d . 1
H H34 0.3494 0.1586 -0.1700 0.056 Uiso calc R 1
C C35 0.5535(5) 0.17259(12) -0.0251(4) 0.0496(10) Uani d . 1
H H35 0.6032 0.1726 -0.0810 0.059 Uiso calc R 1
C C36 0.6323(4) 0.18076(10) 0.1106(4) 0.0403(9) Uani d . 1
H H36 0.7351 0.1860 0.1461 0.048 Uiso calc R 1
C C37 0.8865(4) 0.10706(10) 0.2417(4) 0.0370(8) Uani d . 1
H H37 0.8045 0.0917 0.2201 0.044 Uiso calc R 1
C C38 0.9621(4) 0.10614(9) 0.1602(4) 0.0358(8) Uani d . 1
C C39 1.0826(5) 0.12875(12) 0.1926(5) 0.0530(11) Uani d . 1
H H39 1.1388 0.1285 0.1424 0.064 Uiso calc R 1
C C40 1.1199(5) 0.15199(13) 0.3008(5) 0.0592(13) Uani d . 1
H H40 1.1982 0.1684 0.3214 0.071 Uiso calc R 1
C C41 1.0402(5) 0.15063(11) 0.3776(5) 0.0501(11) Uani d . 1
H H41 1.0686 0.1657 0.4525 0.060 Uiso calc R 1
C C42 0.9111(5) 0.08047(11) 0.0442(4) 0.0449(10) Uani d . 1
C C43 1.0036(6) 0.07637(15) -0.0336(5) 0.0701(14) Uani d . 1
H H43A 0.9670 0.0563 -0.0941 0.105 Uiso calc R 1
H H43B 1.1075 0.0724 0.0284 0.105 Uiso calc R 1
H H43C 0.9956 0.0978 -0.0852 0.105 Uiso calc R 1
Cu Cu1 0.79726(5) 0.133715(11) 0.46803(4) 0.03251(14) Uani d . 1
N N1 0.9229(3) 0.12835(8) 0.3488(3) 0.0361(7) Uani d . 1
P P1 0.68671(10) 0.08041(2) 0.47080(9) 0.0277(2) Uani d . 1
P P2 0.66872(10) 0.18539(2) 0.37794(9) 0.0289(2) Uani d . 1
Cl Cl1 0.98779(13) 0.14222(3) 0.68515(11) 0.0548(3) Uani d . 1

loop_
_atom_site_aniso_label
_atom_site_aniso_U_11
_atom_site_aniso_U_22
_atom_site_aniso_U_33
_atom_site_aniso_U_12
_atom_site_aniso_U_13
_atom_site_aniso_U_23
O1 0.066(2) 0.075(2) 0.052(2) -0.0210(18) 0.0234(18) -0.0146(16)
C1 0.0257(18) 0.0356(18) 0.0307(19) -0.0005(14) 0.0139(15) -0.0020(15)
C2 0.037(2) 0.042(2) 0.038(2) -0.0058(16) 0.0135(18) -0.0021(17)
C3 0.051(3) 0.061(3) 0.038(2) 0.000(2) 0.012(2) 0.002(2)
C4 0.052(3) 0.072(3) 0.043(3) -0.008(2) 0.014(2) -0.025(2)
C5 0.052(3) 0.044(2) 0.059(3) -0.0094(19) 0.024(2) -0.014(2)
C6 0.047(2) 0.036(2) 0.041(2) -0.0002(17) 0.0190(19) -0.0016(16)
C7 0.0326(19) 0.0269(17) 0.037(2) 0.0010(14) 0.0193(16) 0.0003(14)
C8 0.033(2) 0.053(2) 0.043(2) -0.0049(17) 0.0171(19) -0.0079(18)
C9 0.035(2) 0.071(3) 0.067(3) -0.009(2) 0.029(2) -0.009(2)
C10 0.055(3) 0.049(2) 0.069(3) 0.002(2) 0.045(3) 0.000(2)
C11 0.059(3) 0.057(3) 0.043(2) 0.007(2) 0.029(2) -0.0041(19)
C12 0.038(2) 0.052(2) 0.040(2) 0.0020(17) 0.0156(19) -0.0041(18)
C13 0.0299(19) 0.0294(17) 0.0287(19) -0.0025(14) 0.0093(15) -0.0013(14)
C14 0.036(2) 0.043(2) 0.048(2) -0.0031(17) 0.0172(19) 0.0068(18)
C15 0.060(3) 0.038(2) 0.053(3) -0.0045(19) 0.015(2) 0.0150(19)
C16 0.047(3) 0.038(2) 0.055(3) 0.0099(18) 0.005(2) 0.0053(19)
C17 0.035(2) 0.050(2) 0.074(3) 0.0074(18) 0.020(2) 0.011(2)
C18 0.032(2) 0.040(2) 0.054(3) 0.0040(16) 0.0193(19) 0.0108(18)
C19 0.0315(19) 0.0319(18) 0.035(2) -0.0012(14) 0.0167(16) -0.0011(15)
C20 0.047(3) 0.046(2) 0.045(2) -0.0069(18) 0.012(2) -0.0020(18)
C21 0.046(3) 0.064(3) 0.061(3) -0.015(2) 0.007(2) -0.016(2)
C22 0.057(3) 0.048(3) 0.086(4) -0.022(2) 0.035(3) -0.014(3)
C23 0.071(3) 0.044(2) 0.066(3) -0.011(2) 0.037(3) 0.001(2)
C24 0.050(3) 0.042(2) 0.049(3) -0.0077(18) 0.022(2) 0.0007(19)
C25 0.0295(19) 0.0320(18) 0.0301(19) -0.0044(14) 0.0120(16) -0.0060(14)
C26 0.053(3) 0.038(2) 0.053(3) 0.0002(18) 0.027(2) 0.0017(18)
C27 0.052(3) 0.045(2) 0.074(3) 0.004(2) 0.029(3) -0.018(2)
C28 0.054(3) 0.071(3) 0.069(3) -0.013(2) 0.042(3) -0.034(3)
C29 0.072(3) 0.076(3) 0.049(3) -0.010(3) 0.043(3) -0.006(2)
C30 0.055(3) 0.048(2) 0.038(2) -0.0033(19) 0.026(2) -0.0014(17)
C31 0.0324(19) 0.0278(17) 0.0241(18) -0.0003(14) 0.0100(15) 0.0024(13)
C32 0.037(2) 0.042(2) 0.033(2) -0.0033(16) 0.0185(17) -0.0001(16)
C33 0.037(2) 0.048(2) 0.032(2) -0.0052(17) 0.0074(18) -0.0033(16)
C34 0.054(3) 0.057(3) 0.026(2) 0.000(2) 0.0149(19) -0.0050(17)
C35 0.057(3) 0.068(3) 0.035(2) 0.000(2) 0.030(2) -0.003(2)
C36 0.037(2) 0.051(2) 0.036(2) -0.0005(17) 0.0190(18) 0.0005(17)
C37 0.0294(19) 0.040(2) 0.042(2) -0.0043(15) 0.0164(17) -0.0006(16)
C38 0.035(2) 0.037(2) 0.035(2) 0.0025(16) 0.0150(17) 0.0033(15)
C39 0.050(3) 0.070(3) 0.052(3) -0.011(2) 0.034(2) -0.002(2)
C40 0.055(3) 0.071(3) 0.065(3) -0.027(2) 0.039(3) -0.016(2)
C41 0.047(3) 0.053(3) 0.056(3) -0.0136(19) 0.028(2) -0.015(2)
C42 0.046(2) 0.052(2) 0.032(2) 0.004(2) 0.0123(19) 0.0052(18)
C43 0.071(4) 0.096(4) 0.052(3) -0.002(3) 0.035(3) -0.016(3)
Cu1 0.0301(2) 0.0324(2) 0.0344(3) -0.00223(18) 0.01334(19) -0.00039(18)
N1 0.0352(17) 0.0375(17) 0.0409(19) -0.0027(13) 0.0213(15) -0.0034(14)
P1 0.0250(5) 0.0273(4) 0.0310(5) -0.0020(3) 0.0122(4) -0.0002(4)
P2 0.0290(5) 0.0296(5) 0.0277(5) -0.0010(4) 0.0119(4) 0.0003(3)
Cl1 0.0524(7) 0.0517(6) 0.0391(6) 0.0012(5) -0.0001(5) -0.0063(4)

loop_
_atom_type_symbol
_atom_type_description
_atom_type_scat_dispersion_real
_atom_type_scat_dispersion_imag
_atom_type_scat_source
C C 0.0033 0.0016 'International Tables Vol C Tables 4.2.6.8 and 6.1.1.4'
H H 0.0000 0.0000 'International Tables Vol C Tables 4.2.6.8 and 6.1.1.4'
Cu Cu 0.3201 1.2651 'International Tables Vol C Tables 4.2.6.8 and 6.1.1.4'
N N 0.0061 0.0033 'International Tables Vol C Tables 4.2.6.8 and 6.1.1.4'
O O 0.0106 0.0060 'International Tables Vol C Tables 4.2.6.8 and 6.1.1.4'
P P 0.1023 0.0942 'International Tables Vol C Tables 4.2.6.8 and 6.1.1.4'
Cl Cl 0.1484 0.1585 'International Tables Vol C Tables 4.2.6.8 and 6.1.1.4'

loop_
_geom_angle_atom_site_label_1
_geom_angle_atom_site_label_2
_geom_angle_atom_site_label_3
_geom_angle
_geom_angle_publ_flag
C2 C1 C6 118.6(3) ?
C2 C1 P1 117.7(3) ?
C6 C1 P1 123.6(3) ?
C1 C2 C3 121.1(4) ?
C1 C2 H2 119.5 ?
C3 C2 H2 119.5 ?
C4 C3 C2 119.5(4) ?
C4 C3 H3 120.2 ?
C2 C3 H3 120.2 ?
C3 C4 C5 120.2(4) ?
C3 C4 H4 119.9 ?
C5 C4 H4 119.9 ?
C4 C5 C6 119.9(4) ?
C4 C5 H5 120.0 ?
C6 C5 H5 120.0 ?
C5 C6 C1 120.7(4) ?
C5 C6 H6 119.7 ?
C1 C6 H6 119.7 ?
C8 C7 C12 118.3(3) ?
C8 C7 P1 123.0(3) ?
C12 C7 P1 118.6(3) ?
C9 C8 C7 120.4(4) ?
C9 C8 H8 119.8 ?
C7 C8 H8 119.8 ?
C10 C9 C8 120.8(4) ?
C10 C9 H9 119.6 ?
C8 C9 H9 119.6 ?
C11 C10 C9 119.1(4) ?
C11 C10 H10 120.4 ?
C9 C10 H10 120.4 ?
C10 C11 C12 120.6(4) ?
C10 C11 H11 119.7 ?
C12 C11 H11 119.7 ?
C11 C12 C7 120.7(4) ?
C11 C12 H12 119.6 ?
C7 C12 H12 119.6 ?
C18 C13 C14 118.4(3) ?
C18 C13 P1 117.8(3) ?
C14 C13 P1 123.8(3) ?
C15 C14 C13 120.5(4) ?
C15 C14 H14 119.8 ?
C13 C14 H14 119.8 ?
C16 C15 C14 120.2(4) ?
C16 C15 H15 119.9 ?
C14 C15 H15 119.9 ?
C17 C16 C15 119.7(4) ?
C17 C16 H16 120.1 ?
C15 C16 H16 120.1 ?
C16 C17 C18 120.1(4) ?
C16 C17 H17 120.0 ?
C18 C17 H17 120.0 ?
C13 C18 C17 121.1(4) ?
C13 C18 H18 119.4 ?
C17 C18 H18 119.4 ?
C24 C19 C20 118.7(3) ?
C24 C19 P2 124.6(3) ?
C20 C19 P2 116.5(3) ?
C21 C20 C19 119.9(4) ?
C21 C20 H20 120.0 ?
C19 C20 H20 120.0 ?
C22 C21 C20 120.4(4) ?
C22 C21 H21 119.8 ?
C20 C21 H21 119.8 ?
C21 C22 C23 120.4(4) ?
C21 C22 H22 119.8 ?
C23 C22 H22 119.8 ?
C22 C23 C24 119.8(4) ?
C22 C23 H23 120.1 ?
C24 C23 H23 120.1 ?
C19 C24 C23 120.7(4) ?
C19 C24 H24 119.6 ?
C23 C24 H24 119.6 ?
C30 C25 C26 118.2(4) ?
C30 C25 P2 118.3(3) ?
C26 C25 P2 123.5(3) ?
C27 C26 C25 121.2(4) ?
C27 C26 H26 119.4 ?
C25 C26 H26 119.4 ?
C26 C27 C28 119.5(4) ?
C26 C27 H27 120.3 ?
C28 C27 H27 120.3 ?
C29 C28 C27 119.8(4) ?
C29 C28 H28 120.1 ?
C27 C28 H28 120.1 ?
C28 C29 C30 121.0(4) ?
C28 C29 H29 119.5 ?
C30 C29 H29 119.5 ?
C25 C30 C29 120.3(4) ?
C25 C30 H30 119.8 ?
C29 C30 H30 119.8 ?
C32 C31 C36 118.6(3) ?
C32 C31 P2 120.9(3) ?
C36 C31 P2 119.8(3) ?
C31 C32 C33 121.1(3) ?
C31 C32 H32 119.5 ?
C33 C32 H32 119.5 ?
C34 C33 C32 119.3(4) ?
C34 C33 H33 120.3 ?
C32 C33 H33 120.3 ?
C33 C34 C35 120.3(4) ?
C33 C34 H34 119.9 ?
C35 C34 H34 119.9 ?
C36 C35 C34 120.4(4) ?
C36 C35 H35 119.8 ?
C34 C35 H35 119.8 ?
C35 C36 C31 120.2(4) ?
C35 C36 H36 119.9 ?
C31 C36 H36 119.9 ?
N1 C37 C38 124.6(3) ?
N1 C37 H37 117.7 ?
C38 C37 H37 117.7 ?
C39 C38 C37 117.4(4) ?
C39 C38 C42 123.4(4) ?
C37 C38 C42 119.2(3) ?
C38 C39 C40 119.3(4) ?
C38 C39 H39 120.4 ?
C40 C39 H39 120.4 ?
C41 C40 C39 119.3(4) ?
C41 C40 H40 120.3 ?
C39 C40 H40 120.3 ?
N1 C41 C40 122.4(4) ?
N1 C41 H41 118.8 ?
C40 C41 H41 118.8 ?
O1 C42 C38 120.0(4) ?
O1 C42 C43 121.0(4) ?
C38 C42 C43 119.1(4) ?
C42 C43 H43A 109.5 ?
C42 C43 H43B 109.5 ?
H43A C43 H43B 109.5 ?
C42 C43 H43C 109.5 ?
H43A C43 H43C 109.5 ?
H43B C43 H43C 109.5 ?
N1 Cu1 P1 109.10(8) y
N1 Cu1 P2 99.83(8) y
P1 Cu1 P2 124.61(4) y
N1 Cu1 Cl1 102.32(9) y
P1 Cu1 Cl1 106.49(4) y
P2 Cu1 Cl1 112.12(4) y
C37 N1 C41 117.0(3) ?
C37 N1 Cu1 125.6(2) ?
C41 N1 Cu1 117.1(3) ?
C13 P1 C7 102.63(16) ?
C13 P1 C1 104.10(16) ?
C7 P1 C1 102.21(16) ?
C13 P1 Cu1 113.20(11) y
C7 P1 Cu1 114.67(11) y
C1 P1 Cu1 118.18(12) y
C19 P2 C25 100.93(15) ?
C19 P2 C31 105.06(16) ?
C25 P2 C31 103.84(16) ?
C19 P2 Cu1 117.29(12) y
C25 P2 Cu1 117.29(12) y
C31 P2 Cu1 110.84(11) y

loop_
_geom_bond_atom_site_label_1
_geom_bond_atom_site_label_2
_geom_bond_distance
_geom_bond_publ_flag
O1 C42 1.200(5) ?
C1 C2 1.373(5) ?
C1 C6 1.380(5) ?
C1 P1 1.830(4) ?
C2 C3 1.383(6) ?
C2 H2 0.9300 ?
C3 C4 1.367(6) ?
C3 H3 0.9300 ?
C4 C5 1.373(6) ?
C4 H4 0.9300 ?
C5 C6 1.375(6) ?
C5 H5 0.9300 ?
C6 H6 0.9300 ?
C7 C8 1.376(5) ?
C7 C12 1.383(5) ?
C7 P1 1.825(3) ?
C8 C9 1.374(5) ?
C8 H8 0.9300 ?
C9 C10 1.374(6) ?
C9 H9 0.9300 ?
C10 C11 1.359(6) ?
C10 H10 0.9300 ?
C11 C12 1.376(6) ?
C11 H11 0.9300 ?
C12 H12 0.9300 ?
C13 C18 1.370(5) ?
C13 C14 1.385(5) ?
C13 P1 1.824(3) ?
C14 C15 1.381(6) ?
C14 H14 0.9300 ?
C15 C16 1.374(6) ?
C15 H15 0.9300 ?
C16 C17 1.362(6) ?
C16 H16 0.9300 ?
C17 C18 1.383(5) ?
C17 H17 0.9300 ?
C18 H18 0.9300 ?
C19 C24 1.380(5) ?
C19 C20 1.386(5) ?
C19 P2 1.818(3) ?
C20 C21 1.383(6) ?
C20 H20 0.9300 ?
C21 C22 1.362(7) ?
C21 H21 0.9300 ?
C22 C23 1.363(7) ?
C22 H22 0.9300 ?
C23 C24 1.383(6) ?
C23 H23 0.9300 ?
C24 H24 0.9300 ?
C25 C30 1.376(5) ?
C25 C26 1.376(5) ?
C25 P2 1.825(4) ?
C26 C27 1.375(6) ?
C26 H26 0.9300 ?
C27 C28 1.376(7) ?
C27 H27 0.9300 ?
C28 C29 1.345(7) ?
C28 H28 0.9300 ?
C29 C30 1.378(6) ?
C29 H29 0.9300 ?
C30 H30 0.9300 ?
C31 C32 1.385(5) ?
C31 C36 1.389(5) ?
C31 P2 1.825(3) ?
C32 C33 1.386(5) ?
C32 H32 0.9300 ?
C33 C34 1.371(6) ?
C33 H33 0.9300 ?
C34 C35 1.378(6) ?
C34 H34 0.9300 ?
C35 C36 1.377(5) ?
C35 H35 0.9300 ?
C36 H36 0.9300 ?
C37 N1 1.328(5) ?
C37 C38 1.381(5) ?
C37 H37 0.9300 ?
C38 C39 1.366(5) ?
C38 C42 1.491(5) ?
C39 C40 1.381(6) ?
C39 H39 0.9300 ?
C40 C41 1.370(6) ?
C40 H40 0.9300 ?
C41 N1 1.340(5) ?
C41 H41 0.9300 ?
C42 C43 1.492(6) ?
C43 H43A 0.9600 ?
C43 H43B 0.9600 ?
C43 H43C 0.9600 ?
Cu1 N1 2.151(3) y
Cu1 P1 2.2687(10) y
Cu1 P2 2.2784(10) y
Cu1 Cl1 2.3205(11) y
